data_7243747
loop_
_publ_author_name
'Ying, Jun'
'Jin, Liang'
'Yu, Hai-Yan'
'Tian, Ai-Xiang'
'Wang, Xiu-Li'

_publ_section_title
;
 A series of polyoxometalate-based hybrid complexes constructed by a
 tripodal ligand containing mixed N/O donors
;
_journal_issue 44
_journal_name_full CrystEngComm
_journal_page_first 7846
_journal_page_last 7854
_journal_paper_doi 10.1039/D1CE01195B
_journal_volume 23
_journal_year 2021
_chemical_formula_moiety 'C26 H28 Cu2 Mo8 N8 O34, 0.5(H4 O2)'
_chemical_formula_sum 'C26 H30 Cu2 Mo8 N8 O35'
_chemical_formula_weight 1909.18
_space_group_crystal_system triclinic
_space_group_IT_number 2
_space_group_name_Hall '-P 1'
_space_group_name_H-M_alt 'P -1'
_atom_sites_solution_hydrogens mixed
_audit_block_doi 10.5517/ccdc.csd.cc26rr0r
_audit_creation_date 2020-12-05
_audit_creation_method
;
Olex2 1.3-alpha
(compiled 2019.10.31 svn.r3677 for OlexSys, GUI svn.r5972)
;
_audit_update_record
;
2020-12-07 deposited with the CCDC.	2021-10-15 downloaded from the CCDC.
;
_cell_angle_alpha 83.427(4)
_cell_angle_beta 68.122(4)
_cell_angle_gamma 73.812(4)
_cell_formula_units_Z 1
_cell_length_a 9.593(2)
_cell_length_b 11.205(2)
_cell_length_c 12.283(3)
_cell_measurement_reflns_used 2494
_cell_measurement_temperature 296.15
_cell_measurement_theta_max 26.80
_cell_measurement_theta_min 2.37
_cell_volume 1176.5(4)
_computing_cell_refinement 'SAINT V8.18C (?, 2016)'
_computing_data_reduction 'SAINT V8.18C (?, 2016)'
_computing_molecular_graphics 'Olex2 1.3-alpha (Dolomanov et al., 2009)'
_computing_publication_material 'Olex2 1.3-alpha (Dolomanov et al., 2009)'
_computing_structure_refinement 'SHELXL 2018/3 (Sheldrick, 2015)'
_computing_structure_solution 'SHELXT 2018/2 (Sheldrick, 2018)'
_diffrn_ambient_temperature 296.15
_diffrn_measured_fraction_theta_full 1.000
_diffrn_measured_fraction_theta_max 0.992
_diffrn_measurement_device_type 'Bruker APEX-II CCD'
_diffrn_measurement_method '\f and \w scans'
_diffrn_radiation_type MoK\a
_diffrn_radiation_wavelength 0.71073
_diffrn_reflns_av_R_equivalents 0.0341
_diffrn_reflns_av_unetI/netI 0.0646
_diffrn_reflns_Laue_measured_fraction_full 1.000
_diffrn_reflns_Laue_measured_fraction_max 0.992
_diffrn_reflns_limit_h_max 11
_diffrn_reflns_limit_h_min -12
_diffrn_reflns_limit_k_max 14
_diffrn_reflns_limit_k_min -11
_diffrn_reflns_limit_l_max 15
_diffrn_reflns_limit_l_min -15
_diffrn_reflns_number 7578
_diffrn_reflns_point_group_measured_fraction_full 1.000
_diffrn_reflns_point_group_measured_fraction_max 0.992
_diffrn_reflns_theta_full 25.242
_diffrn_reflns_theta_max 26.879
_diffrn_reflns_theta_min 1.787
_diffrn_source_current 30.0
_diffrn_source_power 1.2
_diffrn_source_voltage 40.0
_diffrn_standards_number 0
_exptl_absorpt_coefficient_mu 3.057
_exptl_absorpt_correction_T_max 0.7455
_exptl_absorpt_correction_T_min 0.5437
_exptl_absorpt_correction_type multi-scan
_exptl_absorpt_process_details
;
SADABS-2008/1 (Bruker,2008) was used for absorption correction.
wR2(int) was 0.0715 before and 0.0379 after correction.
The Ratio of minimum to maximum transmission is 0.7293.
The \l/2 correction factor is 0.0015.
;
_exptl_crystal_colour yellow
_exptl_crystal_density_diffrn 2.694
_exptl_crystal_description block
_exptl_crystal_F_000 916
_exptl_crystal_size_max 0.19
_exptl_crystal_size_mid 0.17
_exptl_crystal_size_min 0.15
_refine_diff_density_max 1.535
_refine_diff_density_min -2.178
_refine_diff_density_rms 0.225
_refine_ls_extinction_method none
_refine_ls_goodness_of_fit_ref 0.997
_refine_ls_hydrogen_treatment constr
_refine_ls_matrix_type full
_refine_ls_number_parameters 366
_refine_ls_number_reflns 5033
_refine_ls_number_restraints 0
_refine_ls_restrained_S_all 0.997
_refine_ls_R_factor_all 0.0621
_refine_ls_R_factor_gt 0.0429
_refine_ls_shift/su_max 0.001
_refine_ls_shift/su_mean 0.000
_refine_ls_structure_factor_coef Fsqd
_refine_ls_weighting_details 'w=1/[\s^2^(Fo^2^)+(0.0611P)^2^] where P=(Fo^2^+2Fc^2^)/3'
_refine_ls_weighting_scheme calc
_refine_ls_wR_factor_gt 0.1008
_refine_ls_wR_factor_ref 0.1107
_reflns_Friedel_coverage 0.000
_reflns_number_gt 3929
_reflns_number_total 5076
_reflns_threshold_expression 'I > 2\s(I)'
_cod_data_source_file d1ce01195b2.cif
_cod_data_source_block 2_CCDC2
_cod_depositor_comments 'Adding full bibliography for 7243745--7243750.cif.'
_cod_original_cell_volume 1176.6(4)
_cod_database_code 7243747
_shelx_shelxl_version_number 2018/3
_shelx_space_group_comment
;
The symmetry employed for this shelxl refinement is uniquely defined
by the following loop, which should always be used as a source of
symmetry information in preference to the above space-group names.
They are only intended as comments.
;
_olex2_refinement_description
;
1. Fixed Uiso
 At 1.2 times of:
  All C(H) groups
 At 1.5 times of:
  All O(H,H) groups, All O(H,H,H) groups
2. Others
 Fixed Sof: O1W(0.5) H1WA(0.5) H1WB(0.5)
3.a Free rotating group:
 O1W(H1,H1WA,H1WB)
3.b Rotating group:
 O3(H3A,H3B), O17(H17A,H17B)
3.c Aromatic/amide H refined with riding coordinates:
 C9(H9), C13(H13), C11(H11), C2(H2), C5(H5), C4(H4), C7(H7), C3(H3), C6(H6)
;
_olex2_submission_special_instructions 'No special instructions were received'

loop_
_space_group_symop_operation_xyz
'x, y, z'
'-x, -y, -z'

loop_
_atom_site_label
_atom_site_type_symbol
_atom_site_fract_x
_atom_site_fract_y
_atom_site_fract_z
_atom_site_U_iso_or_equiv
_atom_site_adp_type
_atom_site_occupancy
_atom_site_site_symmetry_order
_atom_site_calc_flag
_atom_site_refinement_flags_posn
_atom_site_refinement_flags_adp
_atom_site_refinement_flags_occupancy
_atom_site_disorder_assembly
_atom_site_disorder_group
Mo1 Mo 0.76621(6) 0.01947(5) 0.67869(4) 0.01252(14) Uani 1 1 d . . . . .
Mo4 Mo 0.50812(6) 0.08980(5) 1.10224(4) 0.01233(14) Uani 1 1 d . . . . .
Mo2 Mo 0.44637(6) 0.22688(5) 0.79989(5) 0.01513(14) Uani 1 1 d . . . . .
Mo3 Mo 0.18639(6) 0.16166(5) 1.04426(5) 0.01429(14) Uani 1 1 d . . . . .
Cu05 Cu 0.80197(9) 0.02383(7) 0.37012(6) 0.01505(18) Uani 1 1 d . . . . .
O14 O 0.2663(5) 0.0789(4) 1.1642(4) 0.0152(9) Uani 1 1 d . . . . .
O11 O 0.4450(5) 0.1217(4) 0.9677(4) 0.0146(9) Uani 1 1 d . . . . .
O12 O 0.2420(5) 0.1974(4) 0.8768(4) 0.0178(10) Uani 1 1 d . . . . .
O7 O 0.6756(5) 0.1687(4) 0.7570(4) 0.0152(9) Uani 1 1 d . . . . .
O15 O 0.4812(5) -0.0155(4) 1.2387(4) 0.0144(9) Uani 1 1 d . . . . .
O4 O 0.7367(5) 0.0653(4) 0.5484(4) 0.0197(10) Uani 1 1 d . . . . .
O9 O 0.7090(5) 0.0441(4) 1.0326(4) 0.0191(10) Uani 1 1 d . . . . .
O1 O 0.8003(6) 0.8363(4) 0.6274(4) 0.0226(11) Uani 1 1 d . . . . .
O16 O 0.0124(5) 0.1267(4) 1.0728(4) 0.0254(11) Uani 1 1 d . . . . .
O5 O 0.9602(5) 0.0078(4) 0.6471(4) 0.0206(10) Uani 1 1 d . . . . .
O2 O 0.8147(6) 0.8350(4) 0.4400(4) 0.0263(11) Uani 1 1 d . . . . .
O10 O 0.4765(6) 0.2329(4) 1.1529(4) 0.0230(11) Uani 1 1 d . . . . .
O3 O 0.8816(6) -0.0512(4) 0.2074(4) 0.0238(11) Uani 1 1 d . . . . .
H3A H 0.877285 0.006784 0.156095 0.036 Uiso 1 1 d R U . . .
H3B H 0.819402 -0.091580 0.204463 0.036 Uiso 1 1 d R U . . .
O13 O 0.1371(6) 0.3093(4) 1.0911(4) 0.0271(11) Uani 1 1 d . . . . .
O8 O 0.4253(6) 0.3650(4) 0.8553(4) 0.0272(11) Uani 1 1 d . . . . .
O6 O 0.4417(6) 0.2609(4) 0.6628(4) 0.0270(11) Uani 1 1 d . . . . .
O17 O 0.5689(6) 0.0539(5) 0.3955(4) 0.0322(12) Uani 1 1 d . . . . .
H17A H 0.559570 0.044113 0.330844 0.048 Uiso 1 1 d R U . . .
H17B H 0.566915 0.130396 0.398063 0.048 Uiso 1 1 d R U . . .
N1 N 0.7673(7) 0.3894(5) 0.4150(5) 0.0193(12) Uani 1 1 d . . . . .
N3 N 0.7879(7) 0.4185(5) 0.7985(5) 0.0209(12) Uani 1 1 d . . . . .
N2 N 0.7838(7) 0.2145(5) 0.3386(5) 0.0213(12) Uani 1 1 d . . . . .
C1 C 0.8049(7) 0.7856(6) 0.5370(5) 0.0152(13) Uani 1 1 d . . . . .
C12 C 0.7918(8) 0.4748(6) 0.6873(6) 0.0204(14) Uani 1 1 d . . . . .
N4 N 0.8322(8) 0.2842(6) 0.9306(6) 0.0385(17) Uani 1 1 d . . . . .
C10 C 0.7983(7) 0.6522(6) 0.5590(6) 0.0161(13) Uani 1 1 d . . . . .
C9 C 0.7881(8) 0.5862(6) 0.4726(6) 0.0186(14) Uani 1 1 d . . . . .
H9 H 0.787797 0.622978 0.400853 0.022 Uiso 1 1 calc R U . . .
C13 C 0.7766(8) 0.4080(6) 0.6050(6) 0.0206(14) Uani 1 1 d . . . . .
H13 H 0.765540 0.327358 0.621606 0.025 Uiso 1 1 calc R U . . .
C11 C 0.8014(7) 0.5971(6) 0.6646(6) 0.0189(14) Uani 1 1 d . . . . .
H11 H 0.809926 0.641583 0.720297 0.023 Uiso 1 1 calc R U . . .
C8 C 0.7784(8) 0.4641(6) 0.4985(6) 0.0203(14) Uani 1 1 d . . . . .
C2 C 0.8613(9) 0.3020(7) 0.8166(7) 0.0284(17) Uani 1 1 d . . . . .
H2 H 0.922553 0.243222 0.758697 0.034 Uiso 1 1 calc R U . . .
C5 C 0.8357(8) 0.2676(6) 0.4023(6) 0.0233(15) Uani 1 1 d . . . . .
H5 H 0.910207 0.225119 0.433984 0.028 Uiso 1 1 calc R U . . .
C4 C 0.7108(9) 0.4764(7) 0.9056(6) 0.0297(17) Uani 1 1 d . . . . .
H4 H 0.650913 0.558076 0.918807 0.036 Uiso 1 1 calc R U . . .
C7 C 0.6645(10) 0.4189(7) 0.3557(7) 0.0324(18) Uani 1 1 d . . . . .
H7 H 0.601213 0.496689 0.348290 0.039 Uiso 1 1 calc R U . . .
C3 C 0.7386(10) 0.3927(8) 0.9871(7) 0.038(2) Uani 1 1 d . . . . .
H3 H 0.701248 0.405790 1.067453 0.046 Uiso 1 1 calc R U . . .
C6 C 0.6757(9) 0.3112(6) 0.3112(6) 0.0275(17) Uani 1 1 d . . . . .
H6 H 0.618014 0.302755 0.267526 0.033 Uiso 1 1 calc R U . . .
O1W O -0.0778(16) 0.5436(12) 1.1752(14) 0.068(4) Uani 0.5 1 d G . P . .
H1 H 0.801252 0.914141 0.649186 0.102 Uiso 1 1 d G U . . .
H1WA H -0.076749 0.492959 1.128225 0.102 Uiso 0.5 1 d G U P . .
H1WB H -0.129478 0.613294 1.158419 0.102 Uiso 0.5 1 d G U P . .

loop_
_atom_site_aniso_label
_atom_site_aniso_U_11
_atom_site_aniso_U_22
_atom_site_aniso_U_33
_atom_site_aniso_U_23
_atom_site_aniso_U_13
_atom_site_aniso_U_12
Mo1 0.0155(3) 0.0167(3) 0.0086(2) 0.0011(2) -0.0066(2) -0.0064(2)
Mo4 0.0165(3) 0.0157(3) 0.0091(2) 0.0021(2) -0.0084(2) -0.0064(2)
Mo2 0.0180(3) 0.0166(3) 0.0124(3) 0.0040(2) -0.0079(2) -0.0052(2)
Mo3 0.0153(3) 0.0193(3) 0.0105(3) 0.0023(2) -0.0079(2) -0.0043(2)
Cu05 0.0205(4) 0.0183(4) 0.0118(4) -0.0006(3) -0.0096(3) -0.0079(3)
O14 0.018(2) 0.020(2) 0.012(2) 0.0059(17) -0.0088(18) -0.0093(19)
O11 0.018(2) 0.016(2) 0.010(2) 0.0032(17) -0.0054(18) -0.0045(18)
O12 0.020(2) 0.024(2) 0.015(2) 0.0040(18) -0.0122(19) -0.007(2)
O7 0.011(2) 0.023(2) 0.013(2) -0.0009(18) -0.0039(18) -0.0082(19)
O15 0.017(2) 0.021(2) 0.010(2) 0.0031(17) -0.0104(18) -0.0067(19)
O4 0.028(3) 0.021(2) 0.011(2) 0.0007(18) -0.007(2) -0.008(2)
O9 0.023(3) 0.025(2) 0.013(2) 0.0030(18) -0.010(2) -0.009(2)
O1 0.037(3) 0.018(2) 0.020(2) -0.0025(19) -0.017(2) -0.007(2)
O16 0.019(3) 0.036(3) 0.024(3) 0.006(2) -0.010(2) -0.012(2)
O5 0.013(2) 0.025(3) 0.025(3) -0.002(2) -0.0044(19) -0.008(2)
O2 0.051(3) 0.021(2) 0.015(2) 0.0048(19) -0.016(2) -0.018(2)
O10 0.031(3) 0.018(2) 0.027(3) -0.003(2) -0.017(2) -0.008(2)
O3 0.039(3) 0.029(3) 0.012(2) 0.0036(19) -0.014(2) -0.017(2)
O13 0.031(3) 0.024(3) 0.028(3) -0.002(2) -0.012(2) -0.005(2)
O8 0.033(3) 0.023(3) 0.027(3) 0.001(2) -0.011(2) -0.010(2)
O6 0.030(3) 0.033(3) 0.018(2) 0.006(2) -0.011(2) -0.006(2)
O17 0.032(3) 0.053(3) 0.026(3) -0.001(2) -0.019(2) -0.022(3)
N1 0.027(3) 0.016(3) 0.020(3) -0.001(2) -0.013(3) -0.007(2)
N3 0.028(3) 0.020(3) 0.017(3) 0.005(2) -0.011(3) -0.008(3)
N2 0.027(3) 0.027(3) 0.012(3) -0.002(2) -0.006(2) -0.012(3)
C1 0.014(3) 0.023(3) 0.012(3) -0.005(3) -0.006(2) -0.006(3)
C12 0.026(4) 0.020(3) 0.020(3) 0.006(3) -0.013(3) -0.008(3)
N4 0.049(5) 0.045(4) 0.030(4) 0.016(3) -0.024(3) -0.017(4)
C10 0.018(3) 0.012(3) 0.020(3) 0.002(2) -0.011(3) -0.002(3)
C9 0.022(4) 0.020(3) 0.017(3) 0.000(3) -0.010(3) -0.007(3)
C13 0.029(4) 0.013(3) 0.023(4) 0.003(3) -0.012(3) -0.007(3)
C11 0.018(3) 0.025(4) 0.016(3) -0.001(3) -0.008(3) -0.007(3)
C8 0.022(4) 0.017(3) 0.025(4) -0.002(3) -0.010(3) -0.004(3)
C2 0.039(5) 0.021(4) 0.033(4) 0.004(3) -0.024(4) -0.006(3)
C5 0.027(4) 0.023(4) 0.025(4) -0.002(3) -0.013(3) -0.010(3)
C4 0.038(5) 0.028(4) 0.020(4) 0.000(3) -0.009(3) -0.006(3)
C7 0.047(5) 0.028(4) 0.034(4) 0.004(3) -0.027(4) -0.011(4)
C3 0.051(5) 0.051(5) 0.016(4) 0.009(3) -0.014(4) -0.018(4)
C6 0.044(5) 0.022(4) 0.022(4) 0.002(3) -0.023(4) -0.005(3)
O1W 0.061(10) 0.035(7) 0.088(12) 0.003(7) -0.018(9) 0.006(7)

loop_
_atom_type_symbol
_atom_type_description
_atom_type_scat_dispersion_real
_atom_type_scat_dispersion_imag
_atom_type_scat_source
C C 0.0033 0.0016 'International Tables Vol C Tables 4.2.6.8 and 6.1.1.4'
H H 0.0000 0.0000 'International Tables Vol C Tables 4.2.6.8 and 6.1.1.4'
Cu Cu 0.3201 1.2651 'International Tables Vol C Tables 4.2.6.8 and 6.1.1.4'
Mo Mo -1.6832 0.6857 'International Tables Vol C Tables 4.2.6.8 and 6.1.1.4'
N N 0.0061 0.0033 'International Tables Vol C Tables 4.2.6.8 and 6.1.1.4'
O O 0.0106 0.0060 'International Tables Vol C Tables 4.2.6.8 and 6.1.1.4'

loop_
_geom_angle_atom_site_label_1
_geom_angle_atom_site_label_2
_geom_angle_atom_site_label_3
_geom_angle
_geom_angle_site_symmetry_1
_geom_angle_site_symmetry_3
_geom_angle_publ_flag
O14 Mo1 O15 70.73(16) 2_657 2_657 ?
O14 Mo1 O1 77.42(17) 2_657 1_545 ?
O14 Mo1 H1 77(10) 2_657 1_545 ?
O7 Mo1 O14 91.22(18) . 2_657 ?
O7 Mo1 O15 77.60(17) . 2_657 ?
O7 Mo1 O1 160.97(19) . 1_545 ?
O7 Mo1 H1 165(10) . 1_545 ?
O15 Mo1 H1 91(10) 2_657 1_545 ?
O4 Mo1 O14 154.57(19) . 2_657 ?
O4 Mo1 O7 99.5(2) . . ?
O4 Mo1 O15 89.02(19) . 2_657 ?
O4 Mo1 O1 85.58(19) . 1_545 ?
O4 Mo1 H1 89(10) . 1_545 ?
O1 Mo1 O15 84.20(17) 1_545 2_657 ?
O1 Mo1 H1 7(10) 1_545 1_545 ?
O5 Mo1 O14 95.5(2) . 2_657 ?
O5 Mo1 O7 100.96(19) . . ?
O5 Mo1 O15 166.00(18) . 2_657 ?
O5 Mo1 O4 104.9(2) . . ?
O5 Mo1 O1 95.3(2) . 1_545 ?
O5 Mo1 H1 89(10) . 1_545 ?
O14 Mo4 O11 81.67(15) . 2_657 ?
O11 Mo4 O14 73.43(17) . . ?
O11 Mo4 O11 76.97(17) . 2_657 ?
O15 Mo4 O14 74.18(16) . . ?
O15 Mo4 O11 74.25(16) . 2_657 ?
O15 Mo4 O11 139.11(18) . . ?
O9 Mo4 O14 158.22(18) . . ?
O9 Mo4 O11 100.13(19) . . ?
O9 Mo4 O11 76.58(17) . 2_657 ?
O9 Mo4 O15 100.73(19) . . ?
O10 Mo4 O14 98.4(2) . . ?
O10 Mo4 O11 178.73(18) . 2_657 ?
O10 Mo4 O11 104.3(2) . . ?
O10 Mo4 O15 104.5(2) . . ?
O10 Mo4 O9 103.4(2) . . ?
O11 Mo2 O15 71.90(15) . 2_657 ?
O12 Mo2 O11 72.76(16) . . ?
O12 Mo2 O7 149.82(18) . . ?
O12 Mo2 O15 82.93(17) . 2_657 ?
O7 Mo2 O11 83.03(16) . . ?
O7 Mo2 O15 72.42(16) . 2_657 ?
O8 Mo2 O11 93.6(2) . . ?
O8 Mo2 O12 102.8(2) . . ?
O8 Mo2 O7 96.4(2) . . ?
O8 Mo2 O15 162.38(19) . 2_657 ?
O8 Mo2 O6 105.0(2) . . ?
O6 Mo2 O11 161.0(2) . . ?
O6 Mo2 O12 99.0(2) . . ?
O6 Mo2 O7 98.3(2) . . ?
O6 Mo2 O15 90.34(19) . 2_657 ?
O14 Mo3 O11 72.33(17) . . ?
O14 Mo3 O12 144.12(19) . . ?
O14 Mo3 O9 80.59(16) . 2_657 ?
O11 Mo3 O9 70.71(15) . 2_657 ?
O12 Mo3 O11 73.10(16) . . ?
O12 Mo3 O9 79.29(17) . 2_657 ?
O16 Mo3 O14 106.9(2) . . ?
O16 Mo3 O11 153.2(2) . . ?
O16 Mo3 O12 99.6(2) . . ?
O16 Mo3 O9 82.6(2) . 2_657 ?
O13 Mo3 O14 97.9(2) . . ?
O13 Mo3 O11 101.6(2) . . ?
O13 Mo3 O12 98.1(2) . . ?
O13 Mo3 O9 172.3(2) . 2_657 ?
O13 Mo3 O16 105.0(2) . . ?
O4 Cu05 O5 88.59(18) . 2_756 ?
O4 Cu05 O2 82.26(17) . 1_545 ?
O5 Cu05 O2 87.22(18) 2_756 1_545 ?
O3 Cu05 O4 168.70(18) . . ?
O3 Cu05 O5 87.42(18) . 2_756 ?
O3 Cu05 O2 86.99(18) . 1_545 ?
O3 Cu05 O17 95.04(19) . . ?
O3 Cu05 N2 104.8(2) . . ?
O17 Cu05 O4 88.77(19) . . ?
O17 Cu05 O5 177.25(19) . 2_756 ?
O17 Cu05 O2 91.7(2) . 1_545 ?
O17 Cu05 N2 89.9(2) . . ?
N2 Cu05 O4 85.84(19) . . ?
N2 Cu05 O5 90.6(2) . 2_756 ?
N2 Cu05 O2 167.95(19) . 1_545 ?
Mo1 O14 Mo4 104.95(17) 2_657 . ?
Mo3 O14 Mo1 149.6(2) . 2_657 ?
Mo3 O14 Mo4 105.40(18) . . ?
Mo4 O11 Mo4 103.03(17) . 2_657 ?
Mo4 O11 Mo2 150.3(2) . . ?
Mo4 O11 Mo3 104.20(19) . . ?
Mo2 O11 Mo4 98.07(15) . 2_657 ?
Mo3 O11 Mo4 96.62(15) . 2_657 ?
Mo3 O11 Mo2 93.71(15) . . ?
Mo2 O12 Mo3 114.8(2) . . ?
Mo1 O7 Mo2 114.8(2) . . ?
Mo1 O15 Mo2 90.63(15) 2_657 2_657 ?
Mo4 O15 Mo1 109.60(18) . 2_657 ?
Mo4 O15 Mo2 114.58(19) . 2_657 ?
Mo1 O4 Cu05 146.4(3) . . ?
Mo4 O9 Mo3 116.0(2) . 2_657 ?
Mo1 O1 H1 8.8 1_565 . ?
C1 O1 Mo1 136.0(4) . 1_565 ?
C1 O1 H1 138.6 . . ?
Mo1 O5 Cu05 171.7(3) . 2_756 ?
C1 O2 Cu05 134.9(4) . 1_565 ?
Cu05 O3 H3A 109.8 . . ?
Cu05 O3 H3B 109.4 . . ?
H3A O3 H3B 104.1 . . ?
Cu05 O17 H17A 109.6 . . ?
Cu05 O17 H17B 83.8 . . ?
H17A O17 H17B 106.9 . . ?
C5 N1 C8 122.9(6) . . ?
C5 N1 C7 107.6(5) . . ?
C7 N1 C8 128.1(6) . . ?
C2 N3 C12 126.1(6) . . ?
C2 N3 C4 108.2(6) . . ?
C4 N3 C12 125.7(6) . . ?
C5 N2 Cu05 115.2(5) . . ?
C5 N2 C6 104.0(6) . . ?
C6 N2 Cu05 133.5(5) . . ?
O1 C1 C10 112.6(5) . . ?
O2 C1 O1 126.8(6) . . ?
O2 C1 C10 120.6(5) . . ?
C13 C12 N3 119.2(6) . . ?
C11 C12 N3 120.1(6) . . ?
C11 C12 C13 120.6(6) . . ?
C2 N4 C3 108.3(6) . . ?
C9 C10 C1 119.9(6) . . ?
C11 C10 C1 118.9(5) . . ?
C11 C10 C9 121.2(6) . . ?
C10 C9 H9 121.2 . . ?
C8 C9 C10 117.6(6) . . ?
C8 C9 H9 121.2 . . ?
C12 C13 H13 120.7 . . ?
C8 C13 C12 118.6(6) . . ?
C8 C13 H13 120.7 . . ?
C12 C11 H11 120.2 . . ?
C10 C11 C12 119.6(6) . . ?
C10 C11 H11 120.2 . . ?
C9 C8 N1 121.3(6) . . ?
C13 C8 N1 116.4(6) . . ?
C13 C8 C9 122.3(6) . . ?
N3 C2 H2 125.7 . . ?
N4 C2 N3 108.7(7) . . ?
N4 C2 H2 125.7 . . ?
N1 C5 H5 124.1 . . ?
N2 C5 N1 111.7(6) . . ?
N2 C5 H5 124.1 . . ?
N3 C4 H4 126.5 . . ?
C3 C4 N3 107.0(7) . . ?
C3 C4 H4 126.5 . . ?
N1 C7 H7 127.4 . . ?
C6 C7 N1 105.2(6) . . ?
C6 C7 H7 127.4 . . ?
N4 C3 H3 126.1 . . ?
C4 C3 N4 107.8(7) . . ?
C4 C3 H3 126.1 . . ?
N2 C6 H6 124.3 . . ?
C7 C6 N2 111.4(6) . . ?
C7 C6 H6 124.3 . . ?
H1WA O1W H1WB 104.5 . . ?

loop_
_geom_bond_atom_site_label_1
_geom_bond_atom_site_label_2
_geom_bond_distance
_geom_bond_site_symmetry_2
_geom_bond_publ_flag
Mo1 O14 2.071(4) 2_657 ?
Mo1 O7 1.847(4) . ?
Mo1 O15 2.218(4) 2_657 ?
Mo1 O4 1.724(4) . ?
Mo1 O1 2.118(4) 1_545 ?
Mo1 O5 1.724(4) . ?
Mo1 H1 1.19(17) 1_545 ?
Mo4 O14 2.191(4) . ?
Mo4 O11 1.927(4) . ?
Mo4 O11 2.478(4) 2_657 ?
Mo4 O15 1.914(4) . ?
Mo4 O9 1.741(5) . ?
Mo4 O10 1.693(4) . ?
Mo2 O11 2.252(4) . ?
Mo2 O12 1.938(4) . ?
Mo2 O7 1.988(4) . ?
Mo2 O15 2.326(4) 2_657 ?
Mo2 O8 1.692(5) . ?
Mo2 O6 1.698(5) . ?
Mo3 O14 1.937(4) . ?
Mo3 O11 2.231(4) . ?
Mo3 O12 1.946(4) . ?
Mo3 O9 2.390(4) 2_657 ?
Mo3 O16 1.720(5) . ?
Mo3 O13 1.694(5) . ?
Cu05 O4 2.110(4) . ?
Cu05 O5 2.140(4) 2_756 ?
Cu05 O2 2.178(4) 1_545 ?
Cu05 O3 2.043(4) . ?
Cu05 O17 2.072(5) . ?
Cu05 N2 2.097(6) . ?
O1 C1 1.286(7) . ?
O1 H1 0.9449 . ?
O2 C1 1.237(7) . ?
O3 H3A 0.8559 . ?
O3 H3B 0.8557 . ?
O17 H17A 0.8537 . ?
O17 H17B 0.8557 . ?
N1 C8 1.445(8) . ?
N1 C5 1.339(8) . ?
N1 C7 1.382(9) . ?
N3 C12 1.430(8) . ?
N3 C2 1.336(9) . ?
N3 C4 1.379(9) . ?
N2 C5 1.332(8) . ?
N2 C6 1.383(8) . ?
C1 C10 1.502(8) . ?
C12 C13 1.395(9) . ?
C12 C11 1.388(9) . ?
N4 C2 1.325(9) . ?
N4 C3 1.373(11) . ?
C10 C9 1.407(8) . ?
C10 C11 1.379(8) . ?
C9 H9 0.9300 . ?
C9 C8 1.390(9) . ?
C13 H13 0.9300 . ?
C13 C8 1.382(9) . ?
C11 H11 0.9300 . ?
C2 H2 0.9300 . ?
C5 H5 0.9300 . ?
C4 H4 0.9300 . ?
C4 C3 1.340(10) . ?
C7 H7 0.9300 . ?
C7 C6 1.342(10) . ?
C3 H3 0.9300 . ?
C6 H6 0.9300 . ?
O1W H1WA 0.8497 . ?
O1W H1WB 0.8497 . ?

loop_
_geom_torsion_atom_site_label_1
_geom_torsion_atom_site_label_2
_geom_torsion_atom_site_label_3
_geom_torsion_atom_site_label_4
_geom_torsion
_geom_torsion_site_symmetry_1
_geom_torsion_site_symmetry_2
_geom_torsion_site_symmetry_3
_geom_torsion_site_symmetry_4
_geom_torsion_publ_flag
Mo1 O1 C1 O2 13.3(11) 1_565 . . . ?
Mo1 O1 C1 C10 -167.3(4) 1_565 . . . ?
Cu05 O2 C1 O1 -8.8(11) 1_565 . . . ?
Cu05 O2 C1 C10 171.8(4) 1_565 . . . ?
Cu05 N2 C5 N1 -154.7(5) . . . . ?
Cu05 N2 C6 C7 148.2(6) . . . . ?
O14 Mo1 O7 Mo2 -88.9(2) 2_657 . . . ?
O14 Mo1 O4 Cu05 -84.3(7) 2_657 . . . ?
O14 Mo4 O9 Mo3 -5.8(6) . . . 2_657 ?
O11 Mo4 O9 Mo3 -76.3(2) . . . 2_657 ?
O11 Mo4 O9 Mo3 -2.43(17) 2_657 . . 2_657 ?
O7 Mo1 O4 Cu05 162.0(4) . . . . ?
O15 Mo1 O7 Mo2 -18.9(2) 2_657 . . . ?
O15 Mo1 O4 Cu05 -120.7(5) 2_657 . . . ?
O15 Mo4 O9 Mo3 68.4(2) . . . 2_657 ?
O4 Mo1 O7 Mo2 68.0(3) . . . . ?
O1 Mo1 O7 Mo2 -36.2(7) 1_545 . . . ?
O1 Mo1 O4 Cu05 -36.4(5) 1_545 . . . ?
O1 C1 C10 C9 174.3(6) . . . . ?
O1 C1 C10 C11 -5.2(9) . . . . ?
O5 Mo1 O7 Mo2 175.3(2) . . . . ?
O5 Mo1 O4 Cu05 57.9(5) . . . . ?
O2 C1 C10 C9 -6.2(10) . . . . ?
O2 C1 C10 C11 174.3(6) . . . . ?
O10 Mo4 O9 Mo3 176.3(2) . . . 2_657 ?
N1 C7 C6 N2 -0.9(9) . . . . ?
N3 C12 C13 C8 179.1(6) . . . . ?
N3 C12 C11 C10 -177.2(6) . . . . ?
N3 C4 C3 N4 0.1(9) . . . . ?
C1 C10 C9 C8 -178.4(6) . . . . ?
C1 C10 C11 C12 178.5(6) . . . . ?
C12 N3 C2 N4 179.0(6) . . . . ?
C12 N3 C4 C3 -178.8(6) . . . . ?
C12 C13 C8 N1 178.1(6) . . . . ?
C12 C13 C8 C9 -2.8(11) . . . . ?
C10 C9 C8 N1 179.9(6) . . . . ?
C10 C9 C8 C13 0.9(10) . . . . ?
C9 C10 C11 C12 -1.0(10) . . . . ?
C13 C12 C11 C10 -1.0(10) . . . . ?
C11 C12 C13 C8 2.9(10) . . . . ?
C11 C10 C9 C8 1.1(10) . . . . ?
C8 N1 C5 N2 167.2(6) . . . . ?
C8 N1 C7 C6 -166.0(7) . . . . ?
C2 N3 C12 C13 43.9(10) . . . . ?
C2 N3 C12 C11 -139.8(7) . . . . ?
C2 N3 C4 C3 -0.4(9) . . . . ?
C2 N4 C3 C4 0.3(9) . . . . ?
C5 N1 C8 C9 143.7(7) . . . . ?
C5 N1 C8 C13 -37.2(10) . . . . ?
C5 N1 C7 C6 0.7(8) . . . . ?
C5 N2 C6 C7 0.8(8) . . . . ?
C4 N3 C12 C13 -138.0(7) . . . . ?
C4 N3 C12 C11 38.3(10) . . . . ?
C4 N3 C2 N4 0.6(8) . . . . ?
C7 N1 C8 C9 -51.4(10) . . . . ?
C7 N1 C8 C13 127.7(8) . . . . ?
C7 N1 C5 N2 -0.3(8) . . . . ?
C3 N4 C2 N3 -0.5(9) . . . . ?
C6 N2 C5 N1 -0.3(8) . . . . ?
